data_4332271
loop_
_publ_author_name
'Goslinski, Tomasz'
'Zhong, Chang'
'Fuchter, Matthew J.'
'Stern, Charlotte L.'
'White, Andrew J. P.'
'Barrett, Anthony G. M.'
'Hoffman, Brian M.'

_publ_section_title
;
 Porphyrazines as Molecular Scaffolds:&#x00A0; Flexible Syntheses of Novel
 Multimetallic Complexes
;
_journal_issue 9
_journal_name_full 'Inorganic Chemistry'
_journal_page_first 3686
_journal_page_last 3694
_journal_paper_doi 10.1021/ic060176n
_journal_volume 45
_journal_year 2006
_chemical_formula_sum 'C102.25 H99.5 N13.1 O2.25 Zn'
_chemical_formula_weight 1613.22
_chemical_name_systematic
; 
 ? 
;
_space_group_IT_number 2
_symmetry_cell_setting triclinic
_symmetry_space_group_name_Hall '-P 1'
_symmetry_space_group_name_H-M 'P -1'
_atom_sites_solution_hydrogens geom
_atom_sites_solution_primary direct
_atom_sites_solution_secondary difmap
_audit_creation_method SHELXL-97
_cell_angle_alpha 97.654(16)
_cell_angle_beta 100.365(10)
_cell_angle_gamma 112.803(14)
_cell_formula_units_Z 2
_cell_length_a 14.4592(19)
_cell_length_b 18.004(4)
_cell_length_c 19.772(2)
_cell_measurement_temperature 173(2)
_cell_measurement_theta_max 70.9733
_cell_measurement_theta_min 3.1673
_cell_volume 4549.0(14)
_computing_cell_refinement 'CrysAlis RED, Oxford Diffraction Ltd'
_computing_data_collection 'CrysAlis CCD, Oxford Diffraction Ltd'
_computing_data_reduction 'CrysAlis RED, Oxford Diffraction Ltd'
_computing_molecular_graphics 'Bruker SHELXTL'
_computing_publication_material 'Bruker SHELXTL'
_computing_structure_refinement 'SHELXL-97 (Sheldrick, 1997)'
_computing_structure_solution 'SHELXS-97 (Sheldrick, 1990)'
_diffrn_ambient_temperature 173(2)
_diffrn_detector_area_resol_mean 8.2556
_diffrn_measured_fraction_theta_full 0.958
_diffrn_measured_fraction_theta_max 0.958
_diffrn_measurement_device_type 'OD Xcalibur PX Ultra'
_diffrn_measurement_method \w
_diffrn_radiation_monochromator graphite
_diffrn_radiation_source 'Enhance Ultra (Cu) X-ray Source'
_diffrn_radiation_type CuK\a
_diffrn_radiation_wavelength 1.54248
_diffrn_reflns_av_R_equivalents 0.1165
_diffrn_reflns_av_sigmaI/netI 0.1149
_diffrn_reflns_limit_h_max 17
_diffrn_reflns_limit_h_min -16
_diffrn_reflns_limit_k_max 20
_diffrn_reflns_limit_k_min -22
_diffrn_reflns_limit_l_max 23
_diffrn_reflns_limit_l_min -23
_diffrn_reflns_number 41945
_diffrn_reflns_theta_full 71.18
_diffrn_reflns_theta_max 71.18
_diffrn_reflns_theta_min 3.36
_exptl_absorpt_coefficient_mu 0.813
_exptl_absorpt_correction_T_max 0.99308
_exptl_absorpt_correction_T_min 0.94041
_exptl_absorpt_correction_type 'numeric analytical'
_exptl_crystal_colour Green
_exptl_crystal_density_diffrn 1.178
_exptl_crystal_density_method 'not measured'
_exptl_crystal_description 'thin platy needles'
_exptl_crystal_F_000 1705
_exptl_crystal_size_max 0.08
_exptl_crystal_size_mid 0.08
_exptl_crystal_size_min 0.01
_refine_diff_density_max 0.824
_refine_diff_density_min -0.611
_refine_diff_density_rms 0.092
_refine_ls_extinction_method none
_refine_ls_goodness_of_fit_ref 1.218
_refine_ls_hydrogen_treatment mixed
_refine_ls_matrix_type full
_refine_ls_number_parameters 1181
_refine_ls_number_reflns 16882
_refine_ls_number_restraints 1456
_refine_ls_restrained_S_all 1.260
_refine_ls_R_factor_all 0.2366
_refine_ls_R_factor_gt 0.1486
_refine_ls_shift/su_max 0.004
_refine_ls_shift/su_mean 0.000
_refine_ls_structure_factor_coef Fsqd
_refine_ls_weighting_details 'calc w=1/[\s^2^(Fo^2^)+(0.1802P)^2^+0.0000P] where P=(Fo^2^+2Fc^2^)/3'
_refine_ls_weighting_scheme calc
_refine_ls_wR_factor_gt 0.3432
_refine_ls_wR_factor_ref 0.4132
_reflns_number_gt 8763
_reflns_number_total 16882
_reflns_threshold_expression >2sigma(I)
_cod_data_source_file ic060176nsup1.cif
_cod_data_source_block Compound_14b
_cod_depositor_comments
;
The following automatic conversions were performed:

'_symmetry_cell_setting' value 'Triclinic' changed to 'triclinic'
according to /home/saulius/struct/CIF-dictionaries/cif_core.dic
dictionary named 'cif_core.dic' version 2.4.2 from 2011-04-26.

Automatic conversion script
Id: cif_fix_values 1891 2012-01-12 08:04:46Z andrius 
;
_cod_original_cell_volume 4549.1(12)
_cod_original_sg_symbol_H-M P-1
_cod_original_formula_sum 'C102.25 H99.50 N13.10 O2.25 Zn'
_cod_database_code 4332271

loop_
_symmetry_equiv_pos_as_xyz
'x, y, z'
'-x, -y, -z'

loop_
_atom_site_label
_atom_site_type_symbol
_atom_site_fract_x
_atom_site_fract_y
_atom_site_fract_z
_atom_site_U_iso_or_equiv
_atom_site_adp_type
_atom_site_occupancy
_atom_site_symmetry_multiplicity
_atom_site_calc_flag
_atom_site_refinement_flags
_atom_site_disorder_assembly
_atom_site_disorder_group
Zn Zn 0.19399(11) 0.82204(9) 0.43505(6) 0.0510(4) Uani 0.85 1 d P A 1
Zn' Zn 0.1342(8) 0.7667(7) 0.4160(5) 0.080(3) Uiso 0.15 1 d P A 2
N1 N 0.2613(6) 0.7644(5) 0.2863(3) 0.0662(19) Uani 1 1 d . . .
C2 C 0.2872(7) 0.7385(6) 0.3430(4) 0.066(2) Uani 1 1 d . A .
N2 N 0.2613(6) 0.7473(4) 0.4054(3) 0.0633(18) Uani 1 1 d . . .
C3 C 0.3574(6) 0.6983(5) 0.3474(4) 0.057(2) Uani 1 1 d . . .
C4 C 0.3773(7) 0.6885(5) 0.4144(4) 0.060(2) Uani 1 1 d . A .
C5 C 0.3139(7) 0.7188(5) 0.4504(4) 0.064(2) Uani 1 1 d . A .
N6 N 0.3099(6) 0.7136(4) 0.5162(3) 0.0644(19) Uani 1 1 d . . .
C7 C 0.2442(7) 0.7328(6) 0.5474(4) 0.067(2) Uani 1 1 d . A .
N7 N 0.1863(6) 0.7722(5) 0.5214(3) 0.070(2) Uani 1 1 d . . .
C8 C 0.2262(7) 0.7154(6) 0.6155(4) 0.065(2) Uani 1 1 d . . .
C9 C 0.1532(7) 0.7427(5) 0.6280(4) 0.065(2) Uani 1 1 d . A .
C10 C 0.1287(7) 0.7770(5) 0.5678(4) 0.061(2) Uani 1 1 d . A .
N11 N 0.0535(6) 0.8042(5) 0.5586(4) 0.0656(19) Uani 1 1 d . . .
C12 C 0.0265(7) 0.8315(5) 0.5020(4) 0.062(2) Uani 1 1 d . A .
N12 N 0.0664(6) 0.8381(5) 0.4444(3) 0.067(2) Uani 1 1 d . . .
C13 C -0.0626(6) 0.8528(5) 0.4905(4) 0.059(2) Uani 1 1 d . . .
C14 C -0.0727(7) 0.8730(5) 0.4260(4) 0.065(2) Uani 1 1 d . A .
C15 C 0.0082(7) 0.8604(6) 0.3967(4) 0.066(2) Uani 1 1 d . A .
N16 N 0.0152(6) 0.8666(5) 0.3309(3) 0.068(2) Uani 1 1 d . . .
C17 C 0.0781(7) 0.8460(6) 0.3001(4) 0.068(2) Uani 1 1 d . A .
N17 N 0.1469(6) 0.8165(5) 0.3301(3) 0.0652(19) Uani 1 1 d . . .
C18 C 0.0876(6) 0.8521(6) 0.2275(4) 0.061(2) Uani 1 1 d . . .
C19 C 0.1585(7) 0.8223(6) 0.2153(4) 0.067(2) Uani 1 1 d . A .
C20 C 0.1918(7) 0.7977(6) 0.2799(4) 0.065(2) Uani 1 1 d . A .
N21 N 0.3945(5) 0.6776(4) 0.2910(3) 0.0599(17) Uani 1 1 d . A .
H21 H 0.4636 0.6952 0.2983 0.072 Uiso 1 1 calc R . .
C22 C 0.3347(8) 0.6328(6) 0.2258(4) 0.061(2) Uani 1 1 d . . .
O22 O 0.2393(5) 0.5977(4) 0.2092(3) 0.0728(16) Uani 1 1 d . A .
C23 C 0.3957(8) 0.6264(6) 0.1724(4) 0.066(2) Uani 1 1 d . A .
N24 N 0.4964(7) 0.6746(5) 0.1929(4) 0.072(2) Uani 1 1 d . . .
C25 C 0.5552(9) 0.6711(7) 0.1459(5) 0.078(3) Uani 1 1 d . A .
C26 C 0.6626(9) 0.7206(7) 0.1679(6) 0.088(3) Uani 1 1 d . . .
H26A H 0.6927 0.7559 0.2136 0.105 Uiso 1 1 calc R A .
C27 C 0.7230(10) 0.7176(8) 0.1233(7) 0.106(4) Uani 1 1 d . A .
H27A H 0.7956 0.7509 0.1385 0.127 Uiso 1 1 calc R . .
C28 C 0.6812(12) 0.6672(9) 0.0563(7) 0.103(4) Uani 1 1 d . . .
H28A H 0.7254 0.6660 0.0264 0.124 Uiso 1 1 calc R A .
C29 C 0.5789(12) 0.6200(8) 0.0332(6) 0.096(4) Uani 1 1 d . A .
H29A H 0.5513 0.5863 -0.0132 0.115 Uiso 1 1 calc R . .
C30 C 0.5112(9) 0.6196(7) 0.0773(5) 0.073(3) Uani 1 1 d . . .
C31 C 0.4034(10) 0.5696(7) 0.0592(5) 0.084(3) Uani 1 1 d . A .
H31A H 0.3717 0.5326 0.0143 0.101 Uiso 1 1 calc R . .
C32 C 0.3436(8) 0.5730(6) 0.1048(5) 0.074(3) Uani 1 1 d . . .
H32A H 0.2706 0.5411 0.0918 0.089 Uiso 1 1 calc R A .
N33 N 0.4447(5) 0.6590(4) 0.4493(3) 0.0620(18) Uani 1 1 d . . .
H33 H 0.4286 0.6368 0.4862 0.074 Uiso 1 1 calc R A .
C34 C 0.5317(7) 0.6612(5) 0.4321(4) 0.060(2) Uani 1 1 d . A .
O34 O 0.5613(5) 0.6915(4) 0.3839(3) 0.0808(18) Uani 1 1 d . . .
C35 C 0.5934(7) 0.6264(5) 0.4768(4) 0.063(2) Uani 1 1 d . . .
N36 N 0.5663(6) 0.6055(4) 0.5333(3) 0.0645(19) Uani 1 1 d . A .
C37 C 0.6256(7) 0.5770(5) 0.5745(4) 0.063(2) Uani 1 1 d . . .
C38 C 0.5997(7) 0.5557(6) 0.6367(4) 0.071(2) Uani 1 1 d . A .
H38A H 0.5423 0.5621 0.6490 0.086 Uiso 1 1 calc R . .
C39 C 0.6552(8) 0.5262(6) 0.6794(5) 0.083(3) Uani 1 1 d . . .
H39A H 0.6358 0.5111 0.7207 0.100 Uiso 1 1 calc R A .
C40 C 0.7416(8) 0.5180(6) 0.6621(5) 0.078(3) Uani 1 1 d . A .
H40A H 0.7812 0.4982 0.6923 0.094 Uiso 1 1 calc R . .
C41 C 0.7689(8) 0.5386(7) 0.6021(6) 0.090(3) Uani 1 1 d . . .
H41A H 0.8279 0.5334 0.5914 0.108 Uiso 1 1 calc R A .
C42 C 0.7110(7) 0.5675(6) 0.5557(5) 0.068(2) Uani 1 1 d . A .
C43 C 0.7352(7) 0.5888(6) 0.4941(5) 0.077(3) Uani 1 1 d . . .
H43A H 0.7910 0.5816 0.4797 0.092 Uiso 1 1 calc R A .
C44 C 0.6778(7) 0.6203(6) 0.4542(5) 0.072(2) Uani 1 1 d . A .
H44A H 0.6943 0.6373 0.4128 0.087 Uiso 1 1 calc R . .
C45 C 0.2827(7) 0.6791(6) 0.6590(4) 0.064(2) Uani 1 1 d . A .
C46 C 0.2880(9) 0.6057(6) 0.6304(5) 0.081(3) Uani 1 1 d . . .
H46A H 0.2583 0.5814 0.5815 0.098 Uiso 1 1 calc R A .
C47 C 0.3360(8) 0.5677(6) 0.6722(5) 0.077(3) Uani 1 1 d . A .
H47A H 0.3391 0.5183 0.6514 0.092 Uiso 1 1 calc R . .
C48 C 0.3794(8) 0.6014(6) 0.7441(5) 0.076(3) Uani 1 1 d . . .
C49 C 0.3784(8) 0.6772(7) 0.7726(5) 0.077(3) Uani 1 1 d . A .
H49A H 0.4113 0.7035 0.8209 0.093 Uiso 1 1 calc R . .
C50 C 0.3287(7) 0.7136(6) 0.7296(4) 0.071(2) Uani 1 1 d . . .
H50A H 0.3268 0.7637 0.7498 0.085 Uiso 1 1 calc R A .
C51 C 0.4269(8) 0.5592(6) 0.7934(5) 0.083(3) Uani 1 1 d D A .
C52 C 0.4144(9) 0.4753(6) 0.7545(5) 0.099(4) Uani 0.963(12) 1 d PDU A 1
H52A H 0.4469 0.4825 0.7150 0.148 Uiso 0.963(12) 1 calc PR A 1
H52B H 0.3405 0.4383 0.7366 0.148 Uiso 0.963(12) 1 calc PR A 1
H52C H 0.4478 0.4512 0.7871 0.148 Uiso 0.963(12) 1 calc PR A 1
C53 C 0.5409(7) 0.6145(6) 0.8247(5) 0.092(4) Uani 0.963(12) 1 d PDU A 1
H53A H 0.5491 0.6688 0.8486 0.138 Uiso 0.963(12) 1 calc PR A 1
H53B H 0.5772 0.6210 0.7870 0.138 Uiso 0.963(12) 1 calc PR A 1
H53C H 0.5704 0.5896 0.8587 0.138 Uiso 0.963(12) 1 calc PR A 1
C54 C 0.3705(8) 0.5447(8) 0.8523(5) 0.096(4) Uani 0.963(12) 1 d PDU A 1
H54A H 0.3832 0.5980 0.8811 0.145 Uiso 0.963(12) 1 calc PR A 1
H54B H 0.3964 0.5139 0.8820 0.145 Uiso 0.963(12) 1 calc PR A 1
H54C H 0.2959 0.5128 0.8315 0.145 Uiso 0.963(12) 1 calc PR A 1
C52' C 0.509(15) 0.577(15) 0.751(12) 0.11(2) Uiso 0.037(12) 1 d PDU A 2
H52D H 0.5755 0.6190 0.7814 0.168 Uiso 0.037(12) 1 calc PR A 2
H52E H 0.4878 0.5965 0.7102 0.168 Uiso 0.037(12) 1 calc PR A 2
H52F H 0.5168 0.5259 0.7360 0.168 Uiso 0.037(12) 1 calc PR A 2
C53' C 0.475(19) 0.621(12) 0.865(6) 0.120(17) Uiso 0.037(12) 1 d PDU A 2
H53D H 0.4398 0.6575 0.8679 0.180 Uiso 0.037(12) 1 calc PR A 2
H53E H 0.5487 0.6533 0.8695 0.180 Uiso 0.037(12) 1 calc PR A 2
H53F H 0.4663 0.5904 0.9026 0.180 Uiso 0.037(12) 1 calc PR A 2
C54' C 0.40(2) 0.472(7) 0.806(14) 0.13(2) Uiso 0.037(12) 1 d PDU A 2
H54D H 0.3713 0.4681 0.8485 0.200 Uiso 0.037(12) 1 calc PR A 2
H54E H 0.4597 0.4608 0.8134 0.200 Uiso 0.037(12) 1 calc PR A 2
H54F H 0.3448 0.4318 0.7655 0.200 Uiso 0.037(12) 1 calc PR A 2
C55 C 0.0982(7) 0.7286(5) 0.6843(4) 0.061(2) Uani 1 1 d . . .
C56 C 0.0827(7) 0.6591(6) 0.7133(4) 0.070(2) Uani 1 1 d . A .
H56A H 0.1074 0.6205 0.6958 0.084 Uiso 1 1 calc R . .
C57 C 0.0321(8) 0.6451(6) 0.7670(5) 0.078(3) Uani 1 1 d . . .
H57A H 0.0209 0.5964 0.7844 0.093 Uiso 1 1 calc R A .
C58 C -0.0022(9) 0.7013(7) 0.7956(5) 0.087(3) Uani 1 1 d . A .
C59 C 0.0109(8) 0.7693(6) 0.7674(5) 0.078(3) Uani 1 1 d . . .
H59A H -0.0138 0.8077 0.7853 0.094 Uiso 1 1 calc R A .
C60 C 0.0602(7) 0.7826(6) 0.7125(5) 0.069(2) Uani 1 1 d . A .
H60A H 0.0680 0.8301 0.6939 0.082 Uiso 1 1 calc R . .
C61 C -0.0523(8) 0.6887(7) 0.8598(5) 0.096(3) Uani 1 1 d D . .
C62 C -0.059(2) 0.6074(10) 0.8794(12) 0.145(9) Uani 0.69(2) 1 d PDU A 1
H62A H 0.0069 0.6038 0.8817 0.218 Uiso 0.69(2) 1 calc PR A 1
H62B H -0.1144 0.5607 0.8436 0.218 Uiso 0.69(2) 1 calc PR A 1
H62C H -0.0754 0.6057 0.9255 0.218 Uiso 0.69(2) 1 calc PR A 1
C63 C 0.0167(12) 0.7584(11) 0.9231(8) 0.113(7) Uani 0.69(2) 1 d PDU A 1
H63A H 0.0778 0.7496 0.9428 0.170 Uiso 0.69(2) 1 calc PR A 1
H63B H -0.0219 0.7594 0.9590 0.170 Uiso 0.69(2) 1 calc PR A 1
H63C H 0.0386 0.8111 0.9085 0.170 Uiso 0.69(2) 1 calc PR A 1
C64 C -0.1587(10) 0.6870(16) 0.8412(9) 0.129(8) Uani 0.69(2) 1 d PDU A 1
H64A H -0.1895 0.6787 0.8814 0.193 Uiso 0.69(2) 1 calc PR A 1
H64B H -0.2024 0.6416 0.8004 0.193 Uiso 0.69(2) 1 calc PR A 1
H64C H -0.1535 0.7395 0.8298 0.193 Uiso 0.69(2) 1 calc PR A 1
C62' C 0.026(3) 0.715(3) 0.9301(16) 0.130(15) Uiso 0.31(2) 1 d PDU A 2
H62D H 0.0941 0.7224 0.9222 0.194 Uiso 0.31(2) 1 calc PR A 2
H62E H 0.0043 0.6715 0.9569 0.194 Uiso 0.31(2) 1 calc PR A 2
H62F H 0.0313 0.7665 0.9568 0.194 Uiso 0.31(2) 1 calc PR A 2
C63' C -0.112(3) 0.743(2) 0.862(2) 0.126(14) Uiso 0.31(2) 1 d PDU A 2
H63D H -0.0707 0.7947 0.8975 0.189 Uiso 0.31(2) 1 calc PR A 2
H63E H -0.1780 0.7135 0.8737 0.189 Uiso 0.31(2) 1 calc PR A 2
H63F H -0.1267 0.7560 0.8155 0.189 Uiso 0.31(2) 1 calc PR A 2
C64' C -0.131(3) 0.5997(12) 0.849(2) 0.127(14) Uiso 0.31(2) 1 d PDU A 2
H64D H -0.0956 0.5629 0.8452 0.191 Uiso 0.31(2) 1 calc PR A 2
H64E H -0.1854 0.5851 0.8063 0.191 Uiso 0.31(2) 1 calc PR A 2
H64F H -0.1609 0.5938 0.8899 0.191 Uiso 0.31(2) 1 calc PR A 2
C65 C -0.1240(7) 0.8539(6) 0.5426(4) 0.067(2) Uani 1 1 d . A .
C66 C -0.1506(7) 0.7914(6) 0.5819(4) 0.072(2) Uani 1 1 d . . .
H66A H -0.1283 0.7486 0.5741 0.087 Uiso 1 1 calc R A .
C67 C -0.2074(8) 0.7907(7) 0.6308(5) 0.086(3) Uani 1 1 d . A .
H67A H -0.2240 0.7473 0.6555 0.103 Uiso 1 1 calc R . .
C68 C -0.2412(8) 0.8530(7) 0.6449(5) 0.085(3) Uani 1 1 d . . .
C69 C -0.2144(8) 0.9148(6) 0.6078(5) 0.081(3) Uani 1 1 d . A .
H69A H -0.2357 0.9581 0.6171 0.097 Uiso 1 1 calc R . .
C70 C -0.1573(7) 0.9171(6) 0.5569(5) 0.069(2) Uani 1 1 d . . .
H70A H -0.1412 0.9606 0.5324 0.083 Uiso 1 1 calc R A .
C71 C -0.3050(9) 0.8486(6) 0.7006(6) 0.102(4) Uani 1 1 d D A .
C72 C -0.2634(12) 0.8195(10) 0.7639(6) 0.120(5) Uani 0.881(15) 1 d PDU A 1
H72A H -0.1909 0.8579 0.7861 0.180 Uiso 0.881(15) 1 calc PR A 1
H72B H -0.2676 0.7641 0.7478 0.180 Uiso 0.881(15) 1 calc PR A 1
H72C H -0.3050 0.8178 0.7981 0.180 Uiso 0.881(15) 1 calc PR A 1
C73 C -0.3029(11) 0.9324(6) 0.7273(7) 0.106(5) Uani 0.881(15) 1 d PDU A 1
H73A H -0.2333 0.9701 0.7561 0.158 Uiso 0.881(15) 1 calc PR A 1
H73B H -0.3531 0.9263 0.7558 0.158 Uiso 0.881(15) 1 calc PR A 1
H73C H -0.3210 0.9551 0.6871 0.158 Uiso 0.881(15) 1 calc PR A 1
C74 C -0.4146(9) 0.7873(8) 0.6632(7) 0.117(5) Uani 0.881(15) 1 d PDU A 1
H74A H -0.4425 0.8087 0.6252 0.175 Uiso 0.881(15) 1 calc PR A 1
H74B H -0.4578 0.7791 0.6969 0.175 Uiso 0.881(15) 1 calc PR A 1
H74C H -0.4147 0.7345 0.6432 0.175 Uiso 0.881(15) 1 calc PR A 1
C72' C -0.236(7) 0.899(5) 0.773(3) 0.131(16) Uiso 0.119(15) 1 d PDU A 2
H72D H -0.1713 0.9410 0.7681 0.196 Uiso 0.119(15) 1 calc PR A 2
H72E H -0.2198 0.8624 0.8010 0.196 Uiso 0.119(15) 1 calc PR A 2
H72F H -0.2718 0.9261 0.7973 0.196 Uiso 0.119(15) 1 calc PR A 2
C73' C -0.368(7) 0.894(5) 0.672(6) 0.14(2) Uiso 0.119(15) 1 d PDU A 2
H73D H -0.3301 0.9532 0.6929 0.207 Uiso 0.119(15) 1 calc PR A 2
H73E H -0.4352 0.8726 0.6831 0.207 Uiso 0.119(15) 1 calc PR A 2
H73F H -0.3785 0.8850 0.6203 0.207 Uiso 0.119(15) 1 calc PR A 2
C74' C -0.379(6) 0.765(3) 0.708(6) 0.134(16) Uiso 0.119(15) 1 d PDU A 2
H74D H -0.3408 0.7412 0.7374 0.201 Uiso 0.119(15) 1 calc PR A 2
H74E H -0.4134 0.7276 0.6613 0.201 Uiso 0.119(15) 1 calc PR A 2
H74F H -0.4320 0.7714 0.7302 0.201 Uiso 0.119(15) 1 calc PR A 2
C75 C -0.1503(7) 0.8964(6) 0.3850(4) 0.058(2) Uani 1 1 d . . .
C76 C -0.2509(8) 0.8451(6) 0.3691(5) 0.074(3) Uani 1 1 d . A .
H76A H -0.2716 0.7947 0.3847 0.089 Uiso 1 1 calc R . .
C77 C -0.3263(8) 0.8638(7) 0.3301(5) 0.086(3) Uani 1 1 d . . .
H77A H -0.3970 0.8256 0.3201 0.103 Uiso 1 1 calc R A .
C78 C -0.3026(8) 0.9351(6) 0.3056(4) 0.068(2) Uani 1 1 d . A .
C79 C -0.1979(9) 0.9878(7) 0.3227(5) 0.081(3) Uani 1 1 d . . .
H79A H -0.1760 1.0387 0.3081 0.097 Uiso 1 1 calc R A .
C80 C -0.1237(7) 0.9666(6) 0.3614(5) 0.075(3) Uani 1 1 d . A .
H80A H -0.0524 1.0032 0.3712 0.090 Uiso 1 1 calc R . .
C81 C -0.3841(7) 0.9570(6) 0.2621(5) 0.084(3) Uani 1 1 d D . .
C82 C -0.4927(9) 0.9024(9) 0.2674(9) 0.091(5) Uani 0.692(17) 1 d PDU A 1
H82A H -0.5106 0.8446 0.2463 0.136 Uiso 0.692(17) 1 calc PR A 1
H82B H -0.5430 0.9197 0.2423 0.136 Uiso 0.692(17) 1 calc PR A 1
H82C H -0.4943 0.9078 0.3172 0.136 Uiso 0.692(17) 1 calc PR A 1
C83 C -0.3617(12) 1.0470(8) 0.2936(9) 0.114(7) Uani 0.692(17) 1 d PDU A 1
H83A H -0.4130 1.0620 0.2665 0.171 Uiso 0.692(17) 1 calc PR A 1
H83B H -0.2920 1.0838 0.2915 0.171 Uiso 0.692(17) 1 calc PR A 1
H83C H -0.3657 1.0524 0.3428 0.171 Uiso 0.692(17) 1 calc PR A 1
C84 C -0.3782(15) 0.9479(14) 0.1871(7) 0.133(7) Uani 0.692(17) 1 d PDU A 1
H84A H -0.3943 0.8902 0.1671 0.199 Uiso 0.692(17) 1 calc PR A 1
H84B H -0.3081 0.9835 0.1849 0.199 Uiso 0.692(17) 1 calc PR A 1
H84C H -0.4284 0.9640 0.1602 0.199 Uiso 0.692(17) 1 calc PR A 1
C82' C -0.467(2) 0.958(2) 0.2996(17) 0.104(12) Uiso 0.308(17) 1 d PDU A 2
H82D H -0.4343 0.9996 0.3440 0.156 Uiso 0.308(17) 1 calc PR A 2
H82E H -0.5018 0.9032 0.3097 0.156 Uiso 0.308(17) 1 calc PR A 2
H82F H -0.5175 0.9706 0.2695 0.156 Uiso 0.308(17) 1 calc PR A 2
C83' C -0.342(3) 1.0382(14) 0.237(2) 0.120(11) Uiso 0.308(17) 1 d PDU A 2
H83D H -0.3127 1.0851 0.2778 0.180 Uiso 0.308(17) 1 calc PR A 2
H83E H -0.3990 1.0421 0.2045 0.180 Uiso 0.308(17) 1 calc PR A 2
H83F H -0.2885 1.0392 0.2128 0.180 Uiso 0.308(17) 1 calc PR A 2
C84' C -0.438(3) 0.8872(16) 0.1946(13) 0.093(10) Uiso 0.308(17) 1 d PDU A 2
H84D H -0.4365 0.8359 0.2051 0.140 Uiso 0.308(17) 1 calc PR A 2
H84E H -0.4012 0.9025 0.1580 0.140 Uiso 0.308(17) 1 calc PR A 2
H84F H -0.5099 0.8790 0.1780 0.140 Uiso 0.308(17) 1 calc PR A 2
C85 C 0.0205(7) 0.8760(5) 0.1775(4) 0.063(2) Uani 1 1 d . A .
C86 C -0.0138(7) 0.9349(6) 0.1991(5) 0.073(3) Uani 1 1 d . . .
H86A H 0.0063 0.9623 0.2473 0.088 Uiso 1 1 calc R A .
C87 C -0.0773(8) 0.9534(7) 0.1502(5) 0.085(3) Uani 1 1 d . A .
H87A H -0.0991 0.9944 0.1665 0.102 Uiso 1 1 calc R . .
C88 C -0.1116(7) 0.9166(7) 0.0791(5) 0.075(3) Uani 1 1 d . . .
C89 C -0.0759(7) 0.8564(6) 0.0576(5) 0.074(3) Uani 1 1 d . A .
H89A H -0.0965 0.8288 0.0094 0.089 Uiso 1 1 calc R . .
C90 C -0.0119(7) 0.8372(6) 0.1058(4) 0.065(2) Uani 1 1 d . . .
H90A H 0.0109 0.7966 0.0899 0.078 Uiso 1 1 calc R A .
C91 C -0.1870(8) 0.9337(6) 0.0247(5) 0.091(3) Uani 1 1 d D A .
C92 C -0.2301(17) 0.9893(13) 0.0581(9) 0.121(7) Uani 0.624(19) 1 d PDU A 1
H92A H -0.1734 1.0435 0.0813 0.182 Uiso 0.624(19) 1 calc PR A 1
H92B H -0.2649 0.9646 0.0929 0.182 Uiso 0.624(19) 1 calc PR A 1
H92C H -0.2801 0.9960 0.0215 0.182 Uiso 0.624(19) 1 calc PR A 1
C93 C -0.2825(12) 0.8491(9) -0.0116(11) 0.132(9) Uani 0.624(19) 1 d PDU A 1
H93A H -0.2588 0.8106 -0.0345 0.198 Uiso 0.624(19) 1 calc PR A 1
H93B H -0.3317 0.8581 -0.0469 0.198 Uiso 0.624(19) 1 calc PR A 1
H93C H -0.3167 0.8259 0.0241 0.198 Uiso 0.624(19) 1 calc PR A 1
C94 C -0.1385(12) 0.9667(12) -0.0327(8) 0.080(5) Uani 0.624(19) 1 d PDU A 1
H94A H -0.0789 1.0201 -0.0121 0.121 Uiso 0.624(19) 1 calc PR A 1
H94B H -0.1897 0.9738 -0.0678 0.121 Uiso 0.624(19) 1 calc PR A 1
H94C H -0.1155 0.9275 -0.0553 0.121 Uiso 0.624(19) 1 calc PR A 1
C92' C -0.149(2) 1.0279(10) 0.0471(14) 0.099(9) Uiso 0.376(19) 1 d PDU A 2
H92D H -0.0740 1.0535 0.0683 0.148 Uiso 0.376(19) 1 calc PR A 2
H92E H -0.1846 1.0405 0.0817 0.148 Uiso 0.376(19) 1 calc PR A 2
H92F H -0.1641 1.0497 0.0057 0.148 Uiso 0.376(19) 1 calc PR A 2
C93' C -0.2982(15) 0.892(2) 0.0263(17) 0.124(11) Uiso 0.376(19) 1 d PDU A 2
H93D H -0.3133 0.9266 0.0610 0.186 Uiso 0.376(19) 1 calc PR A 2
H93E H -0.3110 0.8385 0.0395 0.186 Uiso 0.376(19) 1 calc PR A 2
H93F H -0.3431 0.8819 -0.0204 0.186 Uiso 0.376(19) 1 calc PR A 2
C94' C -0.177(2) 0.9153(18) -0.0511(10) 0.085(9) Uiso 0.376(19) 1 d PDU A 2
H94D H -0.1159 0.9605 -0.0571 0.127 Uiso 0.376(19) 1 calc PR A 2
H94E H -0.2391 0.9102 -0.0844 0.127 Uiso 0.376(19) 1 calc PR A 2
H94F H -0.1690 0.8635 -0.0601 0.127 Uiso 0.376(19) 1 calc PR A 2
C95 C 0.2022(7) 0.8166(6) 0.1533(4) 0.066(2) Uani 1 1 d . . .
C96 C 0.2437(8) 0.8844(7) 0.1242(5) 0.077(3) Uani 1 1 d . A .
H96A H 0.2387 0.9340 0.1422 0.092 Uiso 1 1 calc R . .
C97 C 0.2922(9) 0.8826(8) 0.0699(5) 0.100(4) Uani 1 1 d . . .
H97A H 0.3203 0.9305 0.0517 0.119 Uiso 1 1 calc R A .
C98 C 0.2997(8) 0.8098(7) 0.0419(5) 0.083(3) Uani 1 1 d . A .
C99 C 0.2574(9) 0.7418(8) 0.0713(5) 0.095(4) Uani 1 1 d . . .
H99A H 0.2622 0.6920 0.0535 0.113 Uiso 1 1 calc R A .
C100 C 0.2086(8) 0.7439(6) 0.1251(5) 0.080(3) Uani 1 1 d . A .
H10A H 0.1795 0.6958 0.1430 0.096 Uiso 1 1 calc R . .
C101 C 0.3525(9) 0.8058(8) -0.0181(5) 0.110(4) Uani 1 1 d DU . .
C102 C 0.4343(14) 0.8973(9) -0.0146(11) 0.111(7) Uani 0.551(16) 1 d PDU A 1
H10B H 0.4686 0.8965 -0.0530 0.167 Uiso 0.551(16) 1 calc PR A 1
H10C H 0.4863 0.9184 0.0308 0.167 Uiso 0.551(16) 1 calc PR A 1
H10D H 0.3983 0.9333 -0.0194 0.167 Uiso 0.551(16) 1 calc PR A 1
C103 C 0.2809(13) 0.7788(14) -0.0895(7) 0.106(7) Uani 0.551(16) 1 d PDU A 1
H10E H 0.2286 0.7222 -0.0957 0.159 Uiso 0.551(16) 1 calc PR A 1
H10F H 0.3203 0.7805 -0.1252 0.159 Uiso 0.551(16) 1 calc PR A 1
H10G H 0.2465 0.8158 -0.0948 0.159 Uiso 0.551(16) 1 calc PR A 1
C104 C 0.4168(14) 0.7580(12) -0.0063(11) 0.089(6) Uani 0.551(16) 1 d PDU A 1
H10H H 0.3714 0.7004 -0.0081 0.134 Uiso 0.551(16) 1 calc PR A 1
H10I H 0.4665 0.7825 0.0401 0.134 Uiso 0.551(16) 1 calc PR A 1
H10J H 0.4545 0.7599 -0.0430 0.134 Uiso 0.551(16) 1 calc PR A 1
C02' C 0.350(2) 0.8603(15) -0.0689(13) 0.115(9) Uiso 0.449(16) 1 d PDU A 2
H02A H 0.3958 0.9180 -0.0453 0.172 Uiso 0.449(16) 1 calc PR A 2
H02B H 0.2789 0.8548 -0.0850 0.172 Uiso 0.449(16) 1 calc PR A 2
H02C H 0.3735 0.8439 -0.1094 0.172 Uiso 0.449(16) 1 calc PR A 2
C03' C 0.2734(18) 0.7153(12) -0.0632(16) 0.137(11) Uiso 0.449(16) 1 d PDU A 2
H03A H 0.2427 0.6809 -0.0316 0.206 Uiso 0.449(16) 1 calc PR A 2
H03B H 0.3106 0.6902 -0.0881 0.206 Uiso 0.449(16) 1 calc PR A 2
H03C H 0.2184 0.7192 -0.0976 0.206 Uiso 0.449(16) 1 calc PR A 2
C04' C 0.4545(13) 0.8032(16) 0.0044(14) 0.091(9) Uiso 0.449(16) 1 d PDU A 2
H04A H 0.5052 0.8571 0.0337 0.136 Uiso 0.449(16) 1 calc PR A 2
H04B H 0.4778 0.7900 -0.0373 0.136 Uiso 0.449(16) 1 calc PR A 2
H04C H 0.4478 0.7606 0.0318 0.136 Uiso 0.449(16) 1 calc PR A 2
N105 N 0.3143(7) 0.9399(6) 0.4625(4) 0.070(2) Uani 0.85 1 d P A 1
C106 C 0.3787(10) 0.9600(9) 0.4212(6) 0.079(3) Uani 0.85 1 d P A 1
H10K H 0.3729 0.9181 0.3839 0.095 Uiso 0.85 1 calc PR A 1
C107 C 0.4534(11) 1.0389(9) 0.4302(7) 0.093(4) Uani 0.85 1 d P A 1
H10L H 0.4995 1.0510 0.4004 0.112 Uiso 0.85 1 calc PR A 1
C108 C 0.4599(12) 1.1000(9) 0.4835(8) 0.105(4) Uani 0.85 1 d P A 1
H10M H 0.5116 1.1548 0.4911 0.126 Uiso 0.85 1 calc PR A 1
C109 C 0.3942(12) 1.0822(10) 0.5239(7) 0.089(4) Uani 0.85 1 d P A 1
H10N H 0.3965 1.1240 0.5598 0.107 Uiso 0.85 1 calc PR A 1
C110 C 0.3244(10) 1.0037(9) 0.5131(5) 0.077(3) Uani 0.85 1 d P A 1
H11A H 0.2784 0.9917 0.5431 0.092 Uiso 0.85 1 calc PR A 1
N120 N -0.030(2) 0.6148(17) 0.3688(11) 0.084(10) Uiso 0.25 1 d PG B -3
C121 C -0.098(2) 0.6471(18) 0.3407(15) 0.086(11) Uiso 0.25 1 d PG B -3
H121 H -0.1333 0.6661 0.3696 0.103 Uiso 0.25 1 calc PR B -3
C122 C -0.113(2) 0.651(2) 0.2701(16) 0.127(18) Uiso 0.25 1 d PG B -3
H122 H -0.1593 0.6734 0.2509 0.153 Uiso 0.25 1 calc PR B -3
C123 C -0.061(3) 0.623(2) 0.2277(12) 0.107(15) Uiso 0.25 1 d PG B -3
H123 H -0.0715 0.6264 0.1795 0.128 Uiso 0.25 1 calc PR B -3
C124 C 0.007(2) 0.5912(19) 0.2559(12) 0.102(14) Uiso 0.25 1 d PG B -3
H124 H 0.0423 0.5722 0.2270 0.122 Uiso 0.25 1 calc PR B -3
C125 C 0.0221(18) 0.5869(15) 0.3265(13) 0.055(7) Uiso 0.25 1 d PG B -3
H125 H 0.0683 0.5649 0.3457 0.066 Uiso 0.25 1 calc PR B -3
O130 O -0.088(5) 0.551(4) 0.061(2) 0.099(19) Uiso 0.121(9) 1 d PD C -4
H130 H -0.1505 0.5259 0.0377 0.149 Uiso 0.121(9) 1 d PR C -4
C131 C -0.085(6) 0.598(4) 0.125(3) 0.08(2) Uiso 0.121(9) 1 d PD C -4
H13A H -0.1546 0.5937 0.1262 0.095 Uiso 0.121(9) 1 calc PR C -4
H13B H -0.0376 0.6564 0.1311 0.095 Uiso 0.121(9) 1 calc PR C -4
C132 C -0.046(7) 0.564(5) 0.184(3) 0.09(2) Uiso 0.121(9) 1 d PD C -4
H13C H 0.0254 0.5712 0.1847 0.106 Uiso 0.121(9) 1 calc PR C -4
H13D H -0.0906 0.5044 0.1763 0.106 Uiso 0.121(9) 1 calc PR C -4
C133 C -0.047(12) 0.608(8) 0.253(3) 0.16(5) Uiso 0.121(9) 1 d PD C -4
H13E H -0.0173 0.5884 0.2915 0.240 Uiso 0.121(9) 1 calc PR C -4
H13F H -0.1187 0.5978 0.2540 0.240 Uiso 0.121(9) 1 calc PR C -4
H13G H -0.0060 0.6679 0.2599 0.240 Uiso 0.121(9) 1 calc PR C -4
O140 O 0.000(6) 0.490(4) 0.521(3) 0.12(2) Uiso 0.129(9) 1 d PD C -5
H140 H -0.0195 0.4486 0.4879 0.185 Uiso 0.129(9) 1 d PR C -5
C141 C -0.031(6) 0.548(4) 0.495(3) 0.08(2) Uiso 0.129(9) 1 d PD C -5
H14A H -0.0031 0.5996 0.5317 0.091 Uiso 0.129(9) 1 calc PR C -5
H14B H -0.1072 0.5257 0.4814 0.091 Uiso 0.129(9) 1 calc PR C -5
C142 C 0.012(7) 0.565(6) 0.432(4) 0.11(3) Uiso 0.129(9) 1 d PD C -5
H14C H 0.0878 0.5980 0.4474 0.138 Uiso 0.129(9) 1 calc PR C -5
H14D H -0.0021 0.5118 0.4005 0.138 Uiso 0.129(9) 1 calc PR C -5
C143 C -0.039(9) 0.610(7) 0.393(5) 0.13(4) Uiso 0.129(9) 1 d PD C -5
H14E H -0.0150 0.6185 0.3505 0.190 Uiso 0.129(9) 1 calc PR C -5
H14F H -0.0209 0.6642 0.4237 0.190 Uiso 0.129(9) 1 calc PR C -5
H14G H -0.1144 0.5783 0.3806 0.190 Uiso 0.129(9) 1 calc PR C -5

loop_
_atom_site_aniso_label
_atom_site_aniso_U_11
_atom_site_aniso_U_22
_atom_site_aniso_U_33
_atom_site_aniso_U_23
_atom_site_aniso_U_13
_atom_site_aniso_U_12
Zn 0.0679(9) 0.0665(9) 0.0456(7) 0.0257(6) 0.0255(6) 0.0473(8)
N1 0.101(5) 0.091(5) 0.050(4) 0.035(4) 0.032(4) 0.073(5)
C2 0.099(7) 0.091(6) 0.046(4) 0.026(4) 0.030(4) 0.070(6)
N2 0.091(5) 0.085(5) 0.051(4) 0.032(3) 0.032(4) 0.065(4)
C3 0.074(5) 0.080(6) 0.043(4) 0.022(4) 0.019(4) 0.055(5)
C4 0.082(6) 0.074(5) 0.054(5) 0.028(4) 0.031(4) 0.053(5)
C5 0.090(6) 0.084(6) 0.053(5) 0.028(4) 0.036(4) 0.063(5)
N6 0.099(5) 0.090(5) 0.040(3) 0.025(3) 0.027(3) 0.070(5)
C7 0.089(6) 0.106(7) 0.044(4) 0.036(4) 0.026(4) 0.072(6)
N7 0.099(5) 0.105(6) 0.057(4) 0.042(4) 0.039(4) 0.078(5)
C8 0.081(6) 0.089(6) 0.057(5) 0.028(4) 0.028(4) 0.062(5)
C9 0.085(6) 0.077(6) 0.052(5) 0.025(4) 0.021(4) 0.050(5)
C10 0.079(6) 0.080(6) 0.054(5) 0.028(4) 0.033(4) 0.053(5)
N11 0.082(5) 0.087(5) 0.058(4) 0.027(4) 0.031(4) 0.057(4)
C12 0.093(6) 0.084(6) 0.044(4) 0.026(4) 0.030(4) 0.063(5)
N12 0.092(5) 0.113(6) 0.046(4) 0.038(4) 0.035(4) 0.081(5)
C13 0.072(5) 0.062(5) 0.065(5) 0.027(4) 0.026(4) 0.042(4)
C14 0.084(6) 0.079(6) 0.068(5) 0.026(4) 0.032(5) 0.064(5)
C15 0.089(6) 0.092(6) 0.063(5) 0.039(5) 0.041(5) 0.069(6)
N16 0.104(5) 0.095(5) 0.058(4) 0.044(4) 0.047(4) 0.078(5)
C17 0.099(7) 0.092(6) 0.058(5) 0.038(5) 0.034(5) 0.074(6)
N17 0.104(5) 0.093(5) 0.043(3) 0.030(3) 0.034(4) 0.076(5)
C18 0.080(6) 0.096(6) 0.050(4) 0.036(4) 0.030(4) 0.070(5)
C19 0.094(6) 0.094(6) 0.052(5) 0.032(4) 0.029(4) 0.069(6)
C20 0.085(6) 0.098(7) 0.054(5) 0.035(4) 0.033(4) 0.069(6)
N21 0.068(4) 0.085(5) 0.054(4) 0.027(4) 0.023(3) 0.053(4)
C22 0.074(6) 0.073(6) 0.056(5) 0.018(4) 0.015(5) 0.051(5)
O22 0.086(5) 0.092(4) 0.065(4) 0.024(3) 0.023(3) 0.059(4)
C23 0.098(7) 0.086(6) 0.047(5) 0.025(4) 0.026(5) 0.067(6)
N24 0.103(6) 0.089(5) 0.064(5) 0.038(4) 0.035(4) 0.067(5)
C25 0.118(9) 0.097(7) 0.069(6) 0.039(5) 0.049(6) 0.080(7)
C26 0.098(8) 0.109(8) 0.083(7) 0.034(6) 0.048(6) 0.057(7)
C27 0.111(9) 0.121(10) 0.108(10) 0.041(8) 0.064(8) 0.052(8)
C28 0.139(11) 0.145(11) 0.094(9) 0.059(8) 0.078(9) 0.099(10)
C29 0.142(11) 0.119(9) 0.084(7) 0.049(7) 0.066(8) 0.089(9)
C30 0.104(8) 0.098(7) 0.056(5) 0.037(5) 0.037(5) 0.069(7)
C31 0.134(10) 0.104(8) 0.055(5) 0.024(5) 0.038(6) 0.085(8)
C32 0.086(6) 0.093(7) 0.072(6) 0.028(5) 0.032(5) 0.059(6)
N33 0.091(5) 0.087(5) 0.054(4) 0.036(3) 0.035(4) 0.071(4)
C34 0.081(6) 0.073(5) 0.057(5) 0.028(4) 0.032(4) 0.054(5)
O34 0.084(4) 0.117(5) 0.081(4) 0.049(4) 0.038(4) 0.067(4)
C35 0.091(6) 0.070(5) 0.046(4) 0.008(4) 0.018(4) 0.054(5)
N36 0.097(5) 0.077(5) 0.051(4) 0.018(3) 0.026(4) 0.065(4)
C37 0.081(6) 0.078(6) 0.050(5) 0.022(4) 0.018(4) 0.052(5)
C38 0.089(6) 0.082(6) 0.056(5) 0.016(4) 0.006(5) 0.056(6)
C39 0.096(7) 0.095(7) 0.082(7) 0.036(6) 0.024(6) 0.060(6)
C40 0.098(7) 0.095(7) 0.066(6) 0.032(5) 0.011(5) 0.066(6)
C41 0.093(7) 0.108(8) 0.096(8) 0.027(6) 0.025(6) 0.067(7)
C42 0.088(6) 0.080(6) 0.065(5) 0.030(5) 0.029(5) 0.057(5)
C43 0.084(6) 0.093(7) 0.074(6) 0.010(5) 0.020(5) 0.061(6)
C44 0.086(6) 0.093(7) 0.063(5) 0.018(5) 0.028(5) 0.061(6)
C45 0.091(6) 0.089(6) 0.046(5) 0.034(4) 0.031(4) 0.063(5)
C46 0.128(8) 0.102(7) 0.061(5) 0.035(5) 0.040(6) 0.085(7)
C47 0.119(8) 0.100(7) 0.058(5) 0.034(5) 0.032(5) 0.086(7)
C48 0.105(7) 0.096(7) 0.072(6) 0.041(5) 0.037(5) 0.075(6)
C49 0.093(7) 0.109(8) 0.056(5) 0.028(5) 0.025(5) 0.063(6)
C50 0.099(7) 0.096(7) 0.058(5) 0.036(5) 0.038(5) 0.067(6)
C51 0.119(9) 0.101(7) 0.078(6) 0.049(6) 0.049(6) 0.077(7)
C52 0.160(11) 0.121(9) 0.082(7) 0.055(7) 0.056(7) 0.106(9)
C53 0.117(9) 0.124(9) 0.078(7) 0.053(6) 0.029(6) 0.083(8)
C54 0.123(9) 0.151(11) 0.072(7) 0.063(7) 0.046(6) 0.094(9)
C55 0.081(6) 0.068(5) 0.043(4) 0.016(4) 0.027(4) 0.035(5)
C56 0.088(6) 0.085(6) 0.054(5) 0.024(5) 0.027(5) 0.049(5)
C57 0.089(7) 0.091(7) 0.070(6) 0.034(5) 0.039(5) 0.043(6)
C58 0.104(8) 0.110(8) 0.063(6) 0.035(6) 0.043(6) 0.048(7)
C59 0.098(7) 0.088(7) 0.066(6) 0.025(5) 0.042(5) 0.047(6)
C60 0.086(6) 0.074(6) 0.066(5) 0.023(4) 0.033(5) 0.046(5)
C61 0.113(9) 0.116(9) 0.070(7) 0.026(6) 0.043(6) 0.050(7)
C62 0.172(17) 0.141(14) 0.120(13) 0.057(11) 0.080(13) 0.036(11)
C63 0.130(12) 0.143(14) 0.080(10) 0.007(9) 0.059(9) 0.063(10)
C64 0.080(10) 0.174(16) 0.107(12) 0.027(11) 0.064(9) 0.012(10)
C65 0.082(6) 0.093(6) 0.057(5) 0.028(5) 0.032(4) 0.060(5)
C66 0.094(7) 0.091(7) 0.060(5) 0.027(5) 0.030(5) 0.061(6)
C67 0.115(8) 0.112(8) 0.069(6) 0.035(6) 0.053(6) 0.071(7)
C68 0.091(7) 0.108(8) 0.069(6) 0.018(6) 0.041(5) 0.046(7)
C69 0.111(8) 0.096(7) 0.077(6) 0.020(6) 0.049(6) 0.075(7)
C70 0.083(6) 0.073(6) 0.070(6) 0.018(5) 0.029(5) 0.049(5)
C71 0.111(9) 0.110(9) 0.099(8) 0.008(7) 0.057(7) 0.052(8)
C72 0.160(12) 0.166(14) 0.086(9) 0.057(9) 0.069(9) 0.098(11)
C73 0.129(11) 0.106(9) 0.105(10) 0.008(8) 0.064(8) 0.063(9)
C74 0.109(11) 0.138(12) 0.110(11) 0.006(9) 0.073(9) 0.045(10)
C75 0.067(6) 0.075(6) 0.057(5) 0.022(4) 0.024(4) 0.050(5)
C76 0.093(8) 0.079(6) 0.070(6) 0.034(5) 0.028(5) 0.047(6)
C77 0.083(7) 0.113(8) 0.080(7) 0.041(6) 0.019(5) 0.057(6)
C78 0.084(7) 0.076(6) 0.055(5) 0.014(4) 0.018(5) 0.044(6)
C79 0.102(8) 0.090(7) 0.072(6) 0.034(5) 0.026(6) 0.056(7)
C80 0.074(6) 0.079(6) 0.096(7) 0.035(5) 0.020(5) 0.055(5)
C81 0.100(8) 0.114(8) 0.079(7) 0.050(6) 0.034(6) 0.072(7)
C82 0.093(11) 0.097(12) 0.100(12) 0.040(10) 0.019(9) 0.055(9)
C83 0.120(13) 0.128(14) 0.137(16) 0.045(11) 0.016(11) 0.099(11)
C84 0.128(14) 0.197(18) 0.102(13) 0.054(12) 0.023(10) 0.095(14)
C85 0.084(6) 0.077(6) 0.055(5) 0.028(4) 0.025(4) 0.054(5)
C86 0.089(6) 0.102(7) 0.073(6) 0.042(5) 0.043(5) 0.071(6)
C87 0.121(8) 0.118(8) 0.083(7) 0.054(6) 0.058(6) 0.097(7)
C88 0.079(6) 0.116(8) 0.068(6) 0.053(6) 0.030(5) 0.066(6)
C89 0.093(7) 0.096(7) 0.055(5) 0.035(5) 0.026(5) 0.054(6)
C90 0.079(6) 0.077(6) 0.057(5) 0.026(4) 0.020(4) 0.046(5)
C91 0.110(8) 0.125(9) 0.082(7) 0.055(7) 0.033(6) 0.082(8)
C92 0.124(14) 0.169(16) 0.121(14) 0.034(13) 0.031(11) 0.113(13)
C93 0.103(12) 0.151(15) 0.146(15) 0.074(12) -0.012(10) 0.064(11)
C94 0.084(11) 0.092(13) 0.071(10) 0.053(9) 0.015(8) 0.035(10)
C95 0.085(6) 0.101(7) 0.051(5) 0.033(5) 0.027(4) 0.071(6)
C96 0.110(7) 0.110(7) 0.068(5) 0.047(5) 0.041(5) 0.089(7)
C97 0.144(10) 0.160(11) 0.083(7) 0.074(7) 0.071(7) 0.121(9)
C98 0.117(8) 0.137(9) 0.056(5) 0.046(6) 0.046(5) 0.097(8)
C99 0.150(10) 0.149(10) 0.059(6) 0.042(6) 0.048(6) 0.124(9)
C100 0.123(8) 0.098(7) 0.063(6) 0.034(5) 0.035(5) 0.080(7)
C101 0.143(9) 0.170(11) 0.077(7) 0.042(7) 0.060(7) 0.112(9)
C102 0.123(13) 0.153(15) 0.104(13) 0.039(11) 0.056(10) 0.091(12)
C103 0.091(11) 0.174(15) 0.059(10) 0.025(10) 0.022(8) 0.062(11)
C104 0.074(12) 0.093(15) 0.117(15) 0.018(12) 0.040(11) 0.048(12)
N105 0.096(6) 0.095(6) 0.058(5) 0.027(5) 0.043(5) 0.066(6)
C106 0.105(9) 0.097(9) 0.063(7) 0.017(6) 0.030(6) 0.067(8)
C107 0.115(11) 0.090(10) 0.095(10) 0.024(8) 0.036(8) 0.059(9)
C108 0.116(11) 0.082(9) 0.115(12) 0.020(8) 0.014(9) 0.047(9)
C109 0.106(10) 0.101(11) 0.074(8) 0.015(7) 0.029(8) 0.057(9)
C110 0.094(9) 0.123(11) 0.046(6) 0.026(6) 0.026(6) 0.075(9)

loop_
_atom_type_symbol
_atom_type_description
_atom_type_scat_dispersion_real
_atom_type_scat_dispersion_imag
_atom_type_scat_source
C C 0.0181 0.0091 'International Tables Vol C Tables 4.2.6.8 and 6.1.1.4'
H H 0.0000 0.0000 'International Tables Vol C Tables 4.2.6.8 and 6.1.1.4'
N N 0.0311 0.0180 'International Tables Vol C Tables 4.2.6.8 and 6.1.1.4'
O O 0.0492 0.0322 'International Tables Vol C Tables 4.2.6.8 and 6.1.1.4'
Zn Zn -1.5491 0.6778 'International Tables Vol C Tables 4.2.6.8 and 6.1.1.4'

loop_
_geom_angle_atom_site_label_1
_geom_angle_atom_site_label_2
_geom_angle_atom_site_label_3
_geom_angle
N12 Zn N2 150.1(3)
N12 Zn N7 87.8(2)
N2 Zn N7 85.8(2)
N12 Zn N17 86.3(2)
N2 Zn N17 86.1(2)
N7 Zn N17 152.4(3)
N12 Zn N105 105.6(3)
N2 Zn N105 104.0(3)
N7 Zn N105 109.6(3)
N17 Zn N105 97.9(3)
N12 Zn' N17 87.5(4)
N12 Zn' N2 152.5(7)
N17 Zn' N2 86.2(4)
N12 Zn' N7 87.9(5)
N17 Zn' N7 150.8(7)
N2 Zn' N7 84.7(4)
C2 N1 C20 122.3(7)
N1 C2 N2 128.9(7)
N1 C2 C3 121.6(7)
N2 C2 C3 109.4(6)
C5 N2 C2 108.1(6)
C5 N2 Zn 124.4(5)
C2 N2 Zn 124.9(5)
C5 N2 Zn' 126.1(6)
C2 N2 Zn' 123.4(6)
Zn N2 Zn' 28.4(3)
C4 C3 N21 130.0(6)
C4 C3 C2 106.7(6)
N21 C3 C2 123.2(6)
C3 C4 N33 131.4(7)
C3 C4 C5 106.4(6)
N33 C4 C5 122.2(7)
N6 C5 N2 128.4(7)
N6 C5 C4 122.2(7)
N2 C5 C4 109.3(6)
C5 N6 C7 123.1(6)
N6 C7 N7 125.4(7)
N6 C7 C8 124.3(6)
N7 C7 C8 110.3(6)
C10 N7 C7 106.3(6)
C10 N7 Zn 126.9(5)
C7 N7 Zn 126.6(5)
C10 N7 Zn' 121.2(6)
C7 N7 Zn' 124.9(6)
Zn N7 Zn' 28.2(3)
C9 C8 C45 130.4(7)
C9 C8 C7 106.3(6)
C45 C8 C7 123.2(7)
C8 C9 C10 105.9(7)
C8 C9 C55 127.1(7)
C10 C9 C55 126.3(7)
N11 C10 N7 125.7(7)
N11 C10 C9 123.1(7)
N7 C10 C9 111.0(6)
C12 N11 C10 123.7(7)
N11 C12 N12 128.9(7)
N11 C12 C13 122.2(7)
N12 C12 C13 108.7(6)
C15 N12 C12 108.6(6)
C15 N12 Zn' 122.3(6)
C12 N12 Zn' 120.5(5)
C15 N12 Zn 126.3(5)
C12 N12 Zn 125.1(5)
Zn' N12 Zn 29.0(3)
C14 C13 C12 107.2(7)
C14 C13 C65 129.0(7)
C12 C13 C65 123.7(7)
C13 C14 C15 105.8(6)
C13 C14 C75 131.9(7)
C15 C14 C75 122.1(7)
N16 C15 N12 127.9(7)
N16 C15 C14 122.4(7)
N12 C15 C14 109.6(7)
C17 N16 C15 124.0(6)
N16 C17 N17 125.9(7)
N16 C17 C18 125.4(6)
N17 C17 C18 108.7(6)
C20 N17 C17 107.6(6)
C20 N17 Zn' 124.9(5)
C17 N17 Zn' 122.8(6)
C20 N17 Zn 125.4(5)
C17 N17 Zn 126.0(5)
Zn' N17 Zn 28.4(3)
C19 C18 C17 106.8(6)
C19 C18 C85 129.0(7)
C17 C18 C85 123.8(6)
C18 C19 C20 106.2(6)
C18 C19 C95 130.8(6)
C20 C19 C95 122.9(6)
N1 C20 N17 127.1(7)
N1 C20 C19 122.4(7)
N17 C20 C19 110.5(6)
C22 N21 C3 125.1(7)
O22 C22 N21 125.4(8)
O22 C22 C23 120.6(8)
N21 C22 C23 114.0(8)
N24 C23 C32 124.7(8)
N24 C23 C22 115.6(8)
C32 C23 C22 119.7(9)
C23 N24 C25 117.7(9)
N24 C25 C26 118.1(10)
N24 C25 C30 122.3(10)
C26 C25 C30 119.6(9)
C27 C26 C25 119.6(11)
C26 C27 C28 121.4(13)
C29 C28 C27 120.6(11)
C28 C29 C30 120.9(12)
C31 C30 C25 116.8(8)
C31 C30 C29 125.3(10)
C25 C30 C29 117.8(11)
C32 C31 C30 121.7(9)
C31 C32 C23 116.8(10)
C34 N33 C4 125.1(6)
O34 C34 N33 122.4(7)
O34 C34 C35 121.0(7)
N33 C34 C35 116.6(7)
N36 C35 C44 125.2(7)
N36 C35 C34 118.3(7)
C44 C35 C34 116.5(7)
C35 N36 C37 117.3(7)
N36 C37 C38 118.7(7)
N36 C37 C42 121.8(7)
C38 C37 C42 119.5(7)
C39 C38 C37 121.4(9)
C38 C39 C40 119.6(9)
C41 C40 C39 120.3(8)
C40 C41 C42 121.3(9)
C43 C42 C41 123.5(9)
C43 C42 C37 118.6(7)
C41 C42 C37 117.8(8)
C44 C43 C42 119.5(8)
C43 C44 C35 117.6(9)
C50 C45 C46 117.7(7)
C50 C45 C8 121.5(7)
C46 C45 C8 120.8(8)
C47 C46 C45 121.4(9)
C48 C47 C46 120.7(8)
C47 C48 C49 118.2(7)
C47 C48 C51 122.8(8)
C49 C48 C51 119.1(8)
C50 C49 C48 119.9(9)
C45 C50 C49 122.1(8)
C53 C51 C52' 56(10)
C53 C51 C53' 54(10)
C52' C51 C53' 108.2(16)
C53 C51 C54' 112(10)
C52' C51 C54' 108.2(15)
C53' C51 C54' 108.3(15)
C53 C51 C52 109.4(7)
C52' C51 C52 73(9)
C53' C51 C52 143(10)
C54' C51 C52 42(9)
C53 C51 C54 110.0(8)
C52' C51 C54 164(10)
C53' C51 C54 61(9)
C54' C51 C54 68(9)
C52 C51 C54 107.8(7)
C53 C51 C48 109.3(7)
C52' C51 C48 85(10)
C53' C51 C48 105(10)
C54' C51 C48 137(10)
C52 C51 C48 111.8(8)
C54 C51 C48 108.6(7)
C60 C55 C56 116.1(7)
C60 C55 C9 123.1(7)
C56 C55 C9 120.8(7)
C57 C56 C55 121.8(8)
C58 C57 C56 120.9(9)
C59 C58 C57 118.3(9)
C59 C58 C61 120.8(9)
C57 C58 C61 120.9(9)
C58 C59 C60 120.7(9)
C55 C60 C59 122.2(8)
C64 C61 C62' 131(2)
C64 C61 C63 110.4(9)
C62' C61 C63 33.6(15)
C64 C61 C64' 72.6(15)
C62' C61 C64' 109.7(13)
C63 C61 C64' 135.2(19)
C64 C61 C62 109.8(10)
C62' C61 C62 75.1(16)
C63 C61 C62 107.7(9)
C64' C61 C62 39.7(14)
C64 C61 C63' 36.4(15)
C62' C61 C63' 108.1(13)
C63 C61 C63' 78.3(16)
C64' C61 C63' 107.3(13)
C62 C61 C63' 138.3(19)
C64 C61 C58 110.0(9)
C62' C61 C58 114(2)
C63 C61 C58 109.2(10)
C64' C61 C58 111.3(19)
C62 C61 C58 109.7(10)
C63' C61 C58 106.6(18)
C70 C65 C66 116.8(7)
C70 C65 C13 122.1(7)
C66 C65 C13 121.1(7)
C67 C66 C65 122.5(8)
C66 C67 C68 121.0(9)
C69 C68 C67 117.0(8)
C69 C68 C71 124.4(9)
C67 C68 C71 118.5(9)
C68 C69 C70 123.5(8)
C69 C70 C65 119.2(8)
C74 C71 C73 109.9(8)
C74 C71 C74' 44(4)
C73 C71 C74' 128(4)
C74 C71 C72' 142(4)
C73 C71 C72' 61(4)
C74' C71 C72' 108.8(15)
C74 C71 C73' 70(4)
C73 C71 C73' 47(4)
C74' C71 C73' 108.8(15)
C72' C71 C73' 108.5(15)
C74 C71 C72 110.1(9)
C73 C71 C72 108.5(8)
C74' C71 C72 66(4)
C72' C71 C72 51(4)
C73' C71 C72 148(4)
C74 C71 C68 105.8(8)
C73 C71 C68 111.0(9)
C74' C71 C68 119(4)
C72' C71 C68 112(4)
C73' C71 C68 99(4)
C72 C71 C68 111.6(9)
C76 C75 C80 117.7(8)
C76 C75 C14 119.3(8)
C80 C75 C14 123.0(9)
C75 C76 C77 121.4(9)
C78 C77 C76 122.7(10)
C77 C78 C79 115.2(8)
C77 C78 C81 123.8(9)
C79 C78 C81 121.0(8)
C78 C79 C80 120.7(9)
C75 C80 C79 122.3(10)
C84 C81 C82' 134.6(17)
C84 C81 C82 110.8(9)
C82' C81 C82 38.2(13)
C84 C81 C83' 64.6(13)
C82' C81 C83' 108.2(12)
C82 C81 C83' 131.4(17)
C84 C81 C83 110.0(9)
C82' C81 C83 70.7(14)
C82 C81 C83 107.2(8)
C83' C81 C83 46.2(13)
C84 C81 C78 109.9(9)
C82' C81 C78 112.6(16)
C82 C81 C78 110.5(8)
C83' C81 C78 116.3(17)
C83 C81 C78 108.4(8)
C84 C81 C84' 44.4(12)
C82' C81 C84' 107.7(12)
C82 C81 C84' 71.9(13)
C83' C81 C84' 106.1(12)
C83 C81 C84' 143.7(14)
C78 C81 C84' 105.5(14)
C86 C85 C90 117.9(7)
C86 C85 C18 122.4(8)
C90 C85 C18 119.7(7)
C87 C86 C85 119.5(9)
C86 C87 C88 124.7(8)
C87 C88 C89 115.2(7)
C87 C88 C91 125.1(8)
C89 C88 C91 119.7(9)
C90 C89 C88 121.0(9)
C89 C90 C85 121.7(8)
C93' C91 C94 131.2(15)
C93' C91 C92 64.8(12)
C94 C91 C92 111.4(9)
C93' C91 C92' 109.7(11)
C94 C91 C92' 75.6(11)
C92 C91 C92' 45.8(11)
C93' C91 C94' 109.8(12)
C94 C91 C94' 32.7(10)
C92 C91 C94' 130.4(14)
C92' C91 C94' 106.7(10)
C93' C91 C88 114.1(15)
C94 C91 C88 111.5(8)
C92 C91 C88 112.8(9)
C92' C91 C88 102.6(14)
C94' C91 C88 113.4(13)
C93' C91 C93 42.5(12)
C94 C91 C93 107.0(9)
C92 C91 C93 106.0(9)
C92' C91 C93 145.7(13)
C94' C91 C93 75.7(12)
C88 C91 C93 107.6(9)
C96 C95 C100 117.8(8)
C96 C95 C19 121.4(8)
C100 C95 C19 120.7(8)
C95 C96 C97 122.5(9)
C96 C97 C98 119.9(10)
C99 C98 C97 117.1(8)
C99 C98 C101 121.8(9)
C97 C98 C101 121.1(9)
C100 C99 C98 122.6(9)
C99 C100 C95 120.0(9)
C04' C101 C103 129.4(15)
C04' C101 C02' 114.0(12)
C103 C101 C02' 54.7(11)
C04' C101 C104 29.3(10)
C103 C101 C104 114.1(10)
C02' C101 C104 130.3(14)
C04' C101 C98 113.5(13)
C103 C101 C98 113.8(10)
C02' C101 C98 118.0(13)
C104 C101 C98 110.5(10)
C04' C101 C102 76.2(11)
C103 C101 C102 105.0(9)
C02' C101 C102 51.1(11)
C104 C101 C102 104.6(9)
C98 C101 C102 108.0(11)
C04' C101 C03' 106.5(11)
C103 C101 C03' 49.4(11)
C02' C101 C03' 103.6(10)
C104 C101 C03' 78.4(11)
C98 C101 C03' 98.5(15)
C102 C101 C03' 149.8(14)
C106 N105 C110 115.3(11)
C106 N105 Zn 118.3(8)
C110 N105 Zn 125.6(8)
N105 C106 C107 122.8(11)
C106 C107 C108 118.5(13)
C109 C108 C107 119.9(14)
C108 C109 C110 118.5(13)
C109 C110 N105 124.9(11)
C121 N120 C125 120.0
N120 C121 C122 120.0
C121 C122 C123 120.0
C124 C123 C122 120.0
C123 C124 C125 120.0
C124 C125 N120 120.0
O130 C131 C132 109(2)
C131 C132 C133 110(2)
O140 C141 C142 108(2)
C143 C142 C141 109(2)

loop_
_geom_bond_atom_site_label_1
_geom_bond_atom_site_label_2
_geom_bond_distance
Zn N12 2.011(6)
Zn N2 2.029(6)
Zn N7 2.032(6)
Zn N17 2.040(6)
Zn N105 2.077(10)
Zn' N12 1.977(11)
Zn' N17 2.027(11)
Zn' N2 2.040(11)
Zn' N7 2.059(11)
N1 C2 1.319(9)
N1 C20 1.352(9)
C2 N2 1.359(9)
C2 C3 1.455(10)
N2 C5 1.346(9)
C3 C4 1.354(10)
C3 N21 1.388(9)
C4 N33 1.402(9)
C4 C5 1.471(10)
C5 N6 1.326(9)
N6 C7 1.347(10)
C7 N7 1.368(9)
C7 C8 1.468(11)
N7 C10 1.361(10)
C8 C9 1.370(11)
C8 C45 1.466(10)
C9 C10 1.462(10)
C9 C55 1.475(11)
C10 N11 1.350(9)
N11 C12 1.335(9)
C12 N12 1.364(9)
C12 C13 1.470(11)
N12 C15 1.356(9)
C13 C14 1.370(11)
C13 C65 1.480(11)
C14 C15 1.473(10)
C14 C75 1.490(10)
C15 N16 1.338(9)
N16 C17 1.318(10)
C17 N17 1.380(9)
C17 C18 1.480(10)
N17 C20 1.355(9)
C18 C19 1.371(10)
C18 C85 1.482(10)
C19 C20 1.466(10)
C19 C95 1.487(11)
N21 C22 1.357(11)
C22 O22 1.231(10)
C22 C23 1.512(12)
C23 N24 1.323(12)
C23 C32 1.419(13)
N24 C25 1.380(11)
C25 C26 1.405(15)
C25 C30 1.415(14)
C26 C27 1.358(14)
C27 C28 1.382(17)
C28 C29 1.341(17)
C29 C30 1.422(14)
C30 C31 1.412(14)
C31 C32 1.368(12)
N33 C34 1.349(10)
C34 O34 1.222(9)
C34 C35 1.506(11)
C35 N36 1.302(10)
C35 C44 1.411(12)
N36 C37 1.365(9)
C37 C38 1.407(12)
C37 C42 1.416(11)
C38 C39 1.359(11)
C39 C40 1.407(13)
C40 C41 1.368(14)
C41 C42 1.414(12)
C42 C43 1.388(12)
C43 C44 1.371(12)
C45 C50 1.375(12)
C45 C46 1.402(12)
C46 C47 1.395(11)
C47 C48 1.391(13)
C48 C49 1.411(13)
C48 C51 1.537(11)
C49 C50 1.400(11)
C51 C53 1.512(11)
C51 C52' 1.527(16)
C51 C53' 1.527(16)
C51 C54' 1.527(16)
C51 C52 1.528(10)
C51 C54 1.532(10)
C55 C60 1.393(11)
C55 C56 1.401(12)
C56 C57 1.390(12)
C57 C58 1.388(14)
C58 C59 1.373(14)
C58 C61 1.572(13)
C59 C60 1.398(12)
C61 C64 1.502(12)
C61 C62' 1.513(14)
C61 C63 1.516(12)
C61 C64' 1.520(14)
C61 C62 1.534(12)
C61 C63' 1.544(14)
C65 C70 1.412(11)
C65 C66 1.422(12)
C66 C67 1.375(12)
C67 C68 1.401(14)
C68 C69 1.384(14)
C68 C71 1.549(13)
C69 C70 1.407(12)
C71 C74 1.511(11)
C71 C73 1.518(11)
C71 C74' 1.522(16)
C71 C72' 1.523(16)
C71 C73' 1.526(15)
C71 C72 1.534(11)
C75 C76 1.337(12)
C75 C80 1.345(12)
C76 C77 1.395(12)
C77 C78 1.372(13)
C78 C79 1.387(14)
C78 C81 1.540(12)
C79 C80 1.407(12)
C81 C84 1.490(11)
C81 C82' 1.520(14)
C81 C82 1.529(11)
C81 C83' 1.538(14)
C81 C83 1.540(11)
C81 C84' 1.544(14)
C85 C86 1.384(11)
C85 C90 1.401(12)
C86 C87 1.375(12)
C87 C88 1.381(14)
C88 C89 1.419(13)
C88 C91 1.538(11)
C89 C90 1.378(11)
C91 C93' 1.498(13)
C91 C94 1.507(11)
C91 C92 1.511(11)
C91 C92' 1.537(13)
C91 C94' 1.537(13)
C91 C93 1.570(12)
C95 C96 1.386(13)
C95 C100 1.398(12)
C96 C97 1.389(12)
C97 C98 1.406(15)
C98 C99 1.395(15)
C98 C101 1.529(12)
C99 C100 1.383(12)
C101 C04' 1.483(13)
C101 C103 1.484(12)
C101 C02' 1.499(13)
C101 C104 1.502(11)
C101 C102 1.596(13)
C101 C03' 1.601(13)
N105 C106 1.324(14)
N105 C110 1.362(14)
C106 C107 1.375(18)
C107 C108 1.381(19)
C108 C109 1.323(19)
C109 C110 1.341(18)
N120 C121 1.3900
N120 C125 1.3900
C121 C122 1.3900
C122 C123 1.3900
C123 C124 1.3900
C124 C125 1.3900
O130 C131 1.40(2)
C131 C132 1.49(2)
C132 C133 1.49(2)
O140 C141 1.41(2)
C141 C142 1.50(2)
C142 C143 1.50(2)
